data_7150993
loop_
_publ_author_name
'Aciro, Caroline'
'Davies, Stephen G.'
'Roberts, Paul M.'
'Russell, Angela J.'
'Smith, Andrew D.'
'Thomson, James E.'

_publ_section_title
;
 Ammonium-directed dihydroxylation: metal-free synthesis of the
 diastereoisomers of 3-aminocyclohexane-1,2-diol
;
_journal_issue 20
_journal_name_full 'Organic &amp; Biomolecular Chemistry'
_journal_page_first 3762
_journal_page_last 3770
_journal_paper_doi 10.1039/b808812h
_journal_volume 6
_journal_year 2008
_chemical_formula_moiety 'C20 H25 N1 O2'
_chemical_formula_sum 'C20 H25 N O2'
_chemical_formula_weight 311.42
_space_group_IT_number 14
_symmetry_cell_setting monoclinic
_symmetry_space_group_name_Hall '-P 2yab'
_symmetry_space_group_name_H-M 'P 1 21/a 1'
_atom_sites_solution_hydrogens geom
_atom_sites_solution_primary direct
_cell_angle_alpha 90
_cell_angle_beta 110.5571(5)
_cell_angle_gamma 90
_cell_formula_units_Z 8
_cell_length_a 10.83920(10)
_cell_length_b 28.0222(3)
_cell_length_c 12.21180(10)
_cell_measurement_reflns_used 8039
_cell_measurement_temperature 150
_cell_measurement_theta_max 27
_cell_measurement_theta_min 5
_cell_volume 3473.00(6)
_computing_cell_refinement 'DENZO/SCALEPACK (Otwinowski & Minor, 1997)'
_computing_data_collection 'COLLECT (Nonius, 1997-2001).'
_computing_data_reduction 'DENZO/SCALEPACK (Otwinowski & Minor, 1997)'
_computing_molecular_graphics 'CAMERON (Watkin et al., 1996)'
_computing_publication_material 'CRYSTALS (Betteridge et al., 2003)'
_computing_structure_refinement 'CRYSTALS (Betteridge et al., 2003)'
_computing_structure_solution 'SIR92 (Altomare et al., 1994)'
_diffrn_ambient_temperature 150
_diffrn_measured_fraction_theta_full 0.992
_diffrn_measured_fraction_theta_max 0.989
_diffrn_measurement_device 'Nonius KappaCCD'
_diffrn_measurement_device_type Area
_diffrn_measurement_method \w
_diffrn_radiation_monochromator graphite
_diffrn_radiation_type 'Mo K\a'
_diffrn_radiation_wavelength 0.71073
_diffrn_reflns_av_R_equivalents 0.044
_diffrn_reflns_limit_h_max 14
_diffrn_reflns_limit_h_min -14
_diffrn_reflns_limit_k_max 36
_diffrn_reflns_limit_k_min -35
_diffrn_reflns_limit_l_max 15
_diffrn_reflns_limit_l_min -15
_diffrn_reflns_number 15636
_diffrn_reflns_theta_full 26.990
_diffrn_reflns_theta_max 27.540
_diffrn_reflns_theta_min 5.145
_diffrn_standards_number 0
_exptl_absorpt_coefficient_mu 0.076
_exptl_absorpt_correction_T_max 0.99
_exptl_absorpt_correction_T_min 0.98
_exptl_absorpt_correction_type multi-scan
_exptl_absorpt_process_details 'DENZO/SCALEPACK (Otwinowski & Minor, 1997)'
_exptl_crystal_colour colourless
_exptl_crystal_density_diffrn 1.191
_exptl_crystal_density_method 'not measured'
_exptl_crystal_description plate
_exptl_crystal_F_000 1344
_exptl_crystal_size_max 0.40
_exptl_crystal_size_mid 0.30
_exptl_crystal_size_min 0.10
_refine_diff_density_max 0.20
_refine_diff_density_min -0.17
_refine_ls_extinction_method None
_refine_ls_goodness_of_fit_ref 1.1211
_refine_ls_hydrogen_treatment constr
_refine_ls_matrix_type full
_refine_ls_number_parameters 415
_refine_ls_number_reflns 4662
_refine_ls_number_restraints 0
_refine_ls_R_factor_all 0.0850
_refine_ls_R_factor_gt 0.0453
_refine_ls_shift/su_max 0.000525
_refine_ls_structure_factor_coef F
_refine_ls_weighting_details
;
Method, part 1, Chebychev polynomial, (Watkin, 1994, Prince, 1982)
[weight] = 1.0/[A~0~*T~0~(x)+A~1~*T~1~(x) ... +A~n-1~]*T~n-1~(x)]
where A~i~ are the Chebychev coefficients listed below and x= Fcalc/Fmax
Method = Robust Weighting (Prince, 1982)
W = [weight] * [1-(deltaF/6*sigmaF)^2^]^2^
A~i~ are:
0.262 0.921E-01 0.701E-01
;
_refine_ls_weighting_scheme calc
_refine_ls_wR_factor_all 0.0861
_refine_ls_wR_factor_gt 0.0459
_refine_ls_wR_factor_ref 0.0426
_reflns_limit_h_max 13
_reflns_limit_h_min -14
_reflns_limit_k_max 36
_reflns_limit_k_min 0
_reflns_limit_l_max 15
_reflns_limit_l_min 0
_reflns_number_gt 5130
_reflns_number_total 7908
_reflns_threshold_expression I>2.0\s(I)
_oxford_diffrn_Wilson_B_factor 2.78
_oxford_diffrn_Wilson_scale 13.10
_oxford_refine_ls_r_factor_ref 0.0403
_oxford_refine_ls_scale 0.2869(4)
_oxford_reflns_number_all 7908
_oxford_reflns_threshold_expression_ref I>3.0\s(I)
_cod_data_source_file b808812h.txt
_cod_data_source_block 1
_cod_depositor_comments
;
The following automatic conversions were performed:
'_symmetry_cell_setting' value 'Monoclinic' changed to 'monoclinic'
according to '/home/saulius/struct/CIF-dictionaries/cif_core.dic'
dictionary named 'cif_core.dic' version 2.4.1 from 2010-06-29.

Automatic conversion script
Id: cif_fix_enum 1527 2010-12-29 10:47:43Z saulius 
;
_cod_original_sg_symbol_H-M 'P 1 21/a 1 '
_cod_original_formula_sum 'C20 H25 N1 O2'
_cod_database_code 7150993

loop_
_symmetry_equiv_pos_as_xyz
x,y,z
-x,-y,-z
-x+1/2,y+1/2,-z
x+1/2,-y+1/2,z

loop_
_atom_site_label
_atom_site_type_symbol
_atom_site_fract_x
_atom_site_fract_y
_atom_site_fract_z
_atom_site_U_iso_or_equiv
_atom_site_occupancy
_atom_site_adp_type
_atom_site_refinement_flags_posn
_atom_site_refinement_flags_adp
_atom_site_refinement_flags_occupancy
_atom_site_disorder_assembly
_atom_site_disorder_group
_oxford_atom_site_special_shape
_atom_site_attached_hydrogens
O1 O 0.72217(12) 0.68750(4) 0.30551(9) 0.0366 1.0000 Uani . . . . . . .
C2 C 0.64708(17) 0.72025(6) 0.21636(14) 0.0304 1.0000 Uani . . . . . . .
C3 C 0.63476(16) 0.70108(6) 0.09597(13) 0.0289 1.0000 Uani . . . . . . .
N4 N 0.58889(13) 0.65089(5) 0.08452(11) 0.0297 1.0000 Uani . . . . . . .
C5 C 0.44643(16) 0.64576(6) 0.06172(15) 0.0336 1.0000 Uani . . . . . . .
C6 C 0.41300(16) 0.59538(6) 0.08571(15) 0.0326 1.0000 Uani . . . . . . .
C7 C 0.47490(19) 0.57455(7) 0.19392(16) 0.0401 1.0000 Uani . . . . . . .
C8 C 0.4455(2) 0.52836(7) 0.21721(17) 0.0455 1.0000 Uani . . . . . . .
C9 C 0.3528(2) 0.50232(7) 0.13189(17) 0.0444 1.0000 Uani . . . . . . .
C10 C 0.2890(2) 0.52236(7) 0.02377(17) 0.0470 1.0000 Uani . . . . . . .
C11 C 0.31908(18) 0.56869(7) 0.00100(16) 0.0425 1.0000 Uani . . . . . . .
C12 C 0.62846(16) 0.62414(6) -0.00103(14) 0.0334 1.0000 Uani . . . . . . .
C13 C 0.77132(16) 0.60893(6) 0.04495(14) 0.0310 1.0000 Uani . . . . . . .
C14 C 0.84721(17) 0.60990(6) -0.02593(15) 0.0352 1.0000 Uani . . . . . . .
C15 C 0.97425(18) 0.59188(6) 0.01361(16) 0.0398 1.0000 Uani . . . . . . .
C16 C 1.02844(18) 0.57313(7) 0.12446(17) 0.0427 1.0000 Uani . . . . . . .
C17 C 0.95445(19) 0.57249(7) 0.19680(16) 0.0441 1.0000 Uani . . . . . . .
C18 C 0.82735(18) 0.59004(6) 0.15700(15) 0.0384 1.0000 Uani . . . . . . .
C19 C 0.55134(17) 0.73576(6) 0.00202(14) 0.0341 1.0000 Uani . . . . . . .
C20 C 0.61493(18) 0.78547(6) 0.02289(15) 0.0361 1.0000 Uani . . . . . . .
C21 C 0.63344(18) 0.80374(6) 0.14563(15) 0.0370 1.0000 Uani . . . . . . .
C22 C 0.71292(16) 0.76884(6) 0.23965(14) 0.0324 1.0000 Uani . . . . . . .
O23 O 0.84293(11) 0.76739(4) 0.23583(10) 0.0366 1.0000 Uani . . . . . . .
O24 O 0.52210(11) 0.78159(4) 0.42376(10) 0.0360 1.0000 Uani . . . . . . .
C25 C 0.55358(16) 0.76523(6) 0.54159(13) 0.0297 1.0000 Uani . . . . . . .
C26 C 0.64586(16) 0.80029(5) 0.62791(13) 0.0288 1.0000 Uani . . . . . . .
N27 N 0.59155(13) 0.84922(5) 0.60570(11) 0.0300 1.0000 Uani . . . . . . .
C28 C 0.48086(17) 0.85782(6) 0.64713(15) 0.0330 1.0000 Uani . . . . . . .
C29 C 0.40964(16) 0.90384(6) 0.59963(14) 0.0312 1.0000 Uani . . . . . . .
C30 C 0.37918(17) 0.93604(6) 0.67304(16) 0.0369 1.0000 Uani . . . . . . .
C31 C 0.31191(18) 0.97794(6) 0.62985(17) 0.0414 1.0000 Uani . . . . . . .
C32 C 0.27448(19) 0.98866(7) 0.51293(17) 0.0432 1.0000 Uani . . . . . . .
C33 C 0.3054(2) 0.95733(7) 0.43934(17) 0.0495 1.0000 Uani . . . . . . .
C34 C 0.3715(2) 0.91522(7) 0.48178(16) 0.0433 1.0000 Uani . . . . . . .
C35 C 0.69379(17) 0.88542(6) 0.65560(15) 0.0345 1.0000 Uani . . . . . . .
C36 C 0.79501(16) 0.88951(6) 0.59689(14) 0.0312 1.0000 Uani . . . . . . .
C37 C 0.76585(18) 0.87979(6) 0.47912(15) 0.0383 1.0000 Uani . . . . . . .
C38 C 0.8592(2) 0.88799(7) 0.42714(17) 0.0439 1.0000 Uani . . . . . . .
C39 C 0.98152(19) 0.90624(6) 0.49230(18) 0.0426 1.0000 Uani . . . . . . .
C40 C 1.01087(18) 0.91575(6) 0.60915(17) 0.0404 1.0000 Uani . . . . . . .
C41 C 0.91835(17) 0.90720(6) 0.66135(16) 0.0351 1.0000 Uani . . . . . . .
C42 C 0.67763(18) 0.78129(6) 0.75246(14) 0.0355 1.0000 Uani . . . . . . .
C43 C 0.73971(18) 0.73169(6) 0.76520(15) 0.0380 1.0000 Uani . . . . . . .
C44 C 0.64997(18) 0.69730(6) 0.67588(15) 0.0387 1.0000 Uani . . . . . . .
C45 C 0.61656(16) 0.71608(6) 0.55202(15) 0.0334 1.0000 Uani . . . . . . .
O46 O 0.73573(11) 0.71856(4) 0.52705(10) 0.0374 1.0000 Uani . . . . . . .
H21 H 0.5550 0.7233 0.2197 0.0384 1.0000 Uiso R . . . . . .
H31 H 0.7276 0.7008 0.0935 0.0366 1.0000 Uiso R . . . . . .
H51 H 0.4267 0.6674 0.1189 0.0421 1.0000 Uiso R . . . . . .
H52 H 0.3930 0.6549 -0.0229 0.0419 1.0000 Uiso R . . . . . .
H71 H 0.5390 0.5935 0.2537 0.0506 1.0000 Uiso R . . . . . .
H81 H 0.4910 0.5143 0.2949 0.0589 1.0000 Uiso R . . . . . .
H91 H 0.3328 0.4696 0.1466 0.0570 1.0000 Uiso R . . . . . .
H101 H 0.2249 0.5041 -0.0371 0.0579 1.0000 Uiso R . . . . . .
H111 H 0.2732 0.5831 -0.0753 0.0514 1.0000 Uiso R . . . . . .
H122 H 0.6097 0.6437 -0.0746 0.0442 1.0000 Uiso R . . . . . .
H121 H 0.5734 0.5940 -0.0207 0.0445 1.0000 Uiso R . . . . . .
H141 H 0.8111 0.6234 -0.1041 0.0445 1.0000 Uiso R . . . . . .
H151 H 1.0250 0.5930 -0.0375 0.0505 1.0000 Uiso R . . . . . .
H161 H 1.1182 0.5602 0.1515 0.0541 1.0000 Uiso R . . . . . .
H171 H 0.9934 0.5593 0.2760 0.0549 1.0000 Uiso R . . . . . .
H181 H 0.7743 0.5896 0.2075 0.0492 1.0000 Uiso R . . . . . .
H192 H 0.4615 0.7373 0.0072 0.0424 1.0000 Uiso R . . . . . .
H191 H 0.5410 0.7233 -0.0786 0.0418 1.0000 Uiso R . . . . . .
H202 H 0.5585 0.8086 -0.0363 0.0447 1.0000 Uiso R . . . . . .
H201 H 0.7052 0.7836 0.0153 0.0436 1.0000 Uiso R . . . . . .
H211 H 0.6782 0.8358 0.1570 0.0464 1.0000 Uiso R . . . . . .
H212 H 0.5437 0.8074 0.1516 0.0466 1.0000 Uiso R . . . . . .
H221 H 0.7167 0.7800 0.3204 0.0417 1.0000 Uiso R . . . . . .
H251 H 0.4685 0.7625 0.5585 0.0352 1.0000 Uiso R . . . . . .
H261 H 0.7309 0.8005 0.6092 0.0347 1.0000 Uiso R . . . . . .
H282 H 0.5140 0.8594 0.7352 0.0438 1.0000 Uiso R . . . . . .
H281 H 0.4190 0.8305 0.6211 0.0440 1.0000 Uiso R . . . . . .
H301 H 0.4080 0.9284 0.7572 0.0485 1.0000 Uiso R . . . . . .
H311 H 0.2919 0.9994 0.6831 0.0542 1.0000 Uiso R . . . . . .
H321 H 0.2265 1.0180 0.4822 0.0545 1.0000 Uiso R . . . . . .
H331 H 0.2792 0.9648 0.3569 0.0627 1.0000 Uiso R . . . . . .
H341 H 0.3910 0.8932 0.4286 0.0535 1.0000 Uiso R . . . . . .
H351 H 0.6463 0.9165 0.6458 0.0461 1.0000 Uiso R . . . . . .
H352 H 0.7405 0.8796 0.7417 0.0454 1.0000 Uiso R . . . . . .
H371 H 0.6799 0.8672 0.4337 0.0498 1.0000 Uiso R . . . . . .
H381 H 0.8375 0.8812 0.3441 0.0576 1.0000 Uiso R . . . . . .
H391 H 1.0452 0.9123 0.4548 0.0560 1.0000 Uiso R . . . . . .
H401 H 1.0968 0.9288 0.6551 0.0520 1.0000 Uiso R . . . . . .
H411 H 0.9409 0.9138 0.7450 0.0457 1.0000 Uiso R . . . . . .
H421 H 0.7380 0.8043 0.8085 0.0443 1.0000 Uiso R . . . . . .
H422 H 0.5937 0.7793 0.7702 0.0453 1.0000 Uiso R . . . . . .
H431 H 0.8257 0.7338 0.7516 0.0458 1.0000 Uiso R . . . . . .
H432 H 0.7552 0.7193 0.8452 0.0461 1.0000 Uiso R . . . . . .
H442 H 0.5656 0.6937 0.6911 0.0467 1.0000 Uiso R . . . . . .
H441 H 0.6949 0.6654 0.6831 0.0461 1.0000 Uiso R . . . . . .
H451 H 0.5531 0.6934 0.4954 0.0409 1.0000 Uiso R . . . . . .
H231 H 0.8918 0.7493 0.2956 0.0592 1.0000 Uiso R . . . . . .
H461 H 0.7197 0.7090 0.4545 0.0591 1.0000 Uiso R . . . . . .
H241 H 0.4957 0.8113 0.4223 0.0553 1.0000 Uiso R . . . . . .
H11 H 0.7048 0.6595 0.2717 0.0581 1.0000 Uiso R . . . . . .

loop_
_atom_site_aniso_label
_atom_site_aniso_U_11
_atom_site_aniso_U_22
_atom_site_aniso_U_33
_atom_site_aniso_U_23
_atom_site_aniso_U_13
_atom_site_aniso_U_12
O1 0.0455(7) 0.0348(6) 0.0281(6) 0.0029(5) 0.0112(5) 0.0001(5)
C2 0.0325(8) 0.0323(9) 0.0282(8) 0.0021(7) 0.0129(7) 0.0017(7)
C3 0.0288(8) 0.0314(8) 0.0273(8) 0.0013(6) 0.0108(6) 0.0002(6)
N4 0.0303(7) 0.0311(7) 0.0299(7) -0.0017(6) 0.0135(6) 0.0007(6)
C5 0.0291(8) 0.0363(9) 0.0351(9) 0.0022(7) 0.0109(7) 0.0015(7)
C6 0.0321(9) 0.0342(9) 0.0348(9) -0.0008(7) 0.0158(7) 0.0004(7)
C7 0.0450(10) 0.0389(10) 0.0351(9) -0.0023(8) 0.0123(8) -0.0068(8)
C8 0.0542(12) 0.0404(10) 0.0403(10) 0.0034(8) 0.0146(9) -0.0055(9)
C9 0.0527(12) 0.0342(10) 0.0519(11) -0.0025(8) 0.0254(10) -0.0055(9)
C10 0.0487(11) 0.0455(11) 0.0454(11) -0.0097(9) 0.0148(9) -0.0127(9)
C11 0.0416(10) 0.0463(11) 0.0372(10) -0.0001(8) 0.0110(8) -0.0047(9)
C12 0.0367(9) 0.0359(9) 0.0279(8) -0.0023(7) 0.0118(7) 0.0015(7)
C13 0.0347(9) 0.0265(8) 0.0326(8) -0.0031(7) 0.0128(7) 0.0004(7)
C14 0.0402(10) 0.0350(9) 0.0316(8) -0.0012(7) 0.0139(7) -0.0006(7)
C15 0.0389(10) 0.0415(10) 0.0431(10) -0.0057(8) 0.0196(8) -0.0004(8)
C16 0.0359(10) 0.0432(11) 0.0472(11) -0.0053(8) 0.0122(8) 0.0051(8)
C17 0.0489(11) 0.0451(11) 0.0358(10) 0.0032(8) 0.0116(8) 0.0132(9)
C18 0.0436(10) 0.0406(10) 0.0334(9) 0.0008(8) 0.0166(8) 0.0077(8)
C19 0.0361(9) 0.0369(9) 0.0282(8) 0.0025(7) 0.0099(7) 0.0015(7)
C20 0.0381(9) 0.0330(9) 0.0336(9) 0.0064(7) 0.0082(7) 0.0031(7)
C21 0.0390(10) 0.0309(9) 0.0391(9) 0.0014(7) 0.0112(8) 0.0023(7)
C22 0.0340(9) 0.0357(9) 0.0298(8) -0.0001(7) 0.0140(7) 0.0017(7)
O23 0.0305(6) 0.0431(7) 0.0354(6) 0.0063(5) 0.0103(5) -0.0008(5)
O24 0.0374(6) 0.0359(7) 0.0300(6) -0.0016(5) 0.0060(5) 0.0032(5)
C25 0.0270(8) 0.0329(9) 0.0274(8) 0.0005(7) 0.0074(7) 0.0000(7)
C26 0.0287(8) 0.0285(8) 0.0287(8) 0.0003(6) 0.0094(7) -0.0003(6)
N27 0.0310(7) 0.0284(7) 0.0325(7) -0.0021(6) 0.0136(6) -0.0030(6)
C28 0.0340(9) 0.0338(9) 0.0349(9) 0.0003(7) 0.0167(7) -0.0017(7)
C29 0.0292(8) 0.0302(9) 0.0352(9) -0.0023(7) 0.0127(7) -0.0048(7)
C30 0.0390(10) 0.0388(10) 0.0364(9) -0.0043(7) 0.0177(8) -0.0040(8)
C31 0.0426(10) 0.0359(10) 0.0521(11) -0.0079(8) 0.0247(9) -0.0009(8)
C32 0.0444(11) 0.0330(10) 0.0513(11) 0.0006(8) 0.0156(9) 0.0035(8)
C33 0.0629(13) 0.0458(11) 0.0370(10) 0.0006(8) 0.0140(9) 0.0085(10)
C34 0.0543(12) 0.0394(10) 0.0358(9) -0.0045(8) 0.0154(8) 0.0064(9)
C35 0.0361(9) 0.0335(9) 0.0363(9) -0.0062(7) 0.0158(7) -0.0061(7)
C36 0.0329(9) 0.0245(8) 0.0374(9) 0.0006(7) 0.0141(7) -0.0008(7)
C37 0.0387(10) 0.0391(10) 0.0381(9) -0.0059(8) 0.0146(8) -0.0097(8)
C38 0.0524(11) 0.0449(11) 0.0404(10) -0.0054(8) 0.0238(9) -0.0083(9)
C39 0.0418(11) 0.0371(10) 0.0578(12) 0.0009(8) 0.0288(9) -0.0027(8)
C40 0.0321(9) 0.0380(10) 0.0504(11) -0.0008(8) 0.0139(8) -0.0032(8)
C41 0.0338(9) 0.0327(9) 0.0369(9) 0.0022(7) 0.0098(7) 0.0000(7)
C42 0.0416(10) 0.0351(9) 0.0292(8) 0.0000(7) 0.0114(7) 0.0003(8)
C43 0.0412(10) 0.0390(10) 0.0312(9) 0.0051(7) 0.0092(7) 0.0015(8)
C44 0.0408(10) 0.0325(9) 0.0424(10) 0.0057(8) 0.0141(8) 0.0024(8)
C45 0.0312(9) 0.0293(9) 0.0369(9) -0.0035(7) 0.0084(7) -0.0027(7)
O46 0.0322(6) 0.0451(7) 0.0344(6) -0.0057(5) 0.0112(5) 0.0047(5)

loop_
_atom_type_symbol
_atom_type_scat_dispersion_real
_atom_type_scat_dispersion_imag
_atom_type_scat_Cromer_Mann_a1
_atom_type_scat_Cromer_Mann_b1
_atom_type_scat_Cromer_Mann_a2
_atom_type_scat_Cromer_Mann_b2
_atom_type_scat_Cromer_Mann_a3
_atom_type_scat_Cromer_Mann_b3
_atom_type_scat_Cromer_Mann_a4
_atom_type_scat_Cromer_Mann_b4
_atom_type_scat_Cromer_Mann_c
_atom_type_scat_source
C 0.0033 0.0016 2.3100 20.8439 1.0200 10.2075 1.5886 0.5687 0.8650 51.6512 0.2156 'International Tables Vol C 4.2.6.8 and 6.1.1.4'
H 0.0000 0.0000 0.4930 10.5109 0.3229 26.1257 0.1402 3.1424 0.0408 57.7998 0.0030 'International Tables Vol C 4.2.6.8 and 6.1.1.4'
N 0.0061 0.0033 12.2126 0.0057 3.1322 9.8933 2.0125 28.9975 1.1663 0.5826 -11.5290 'International Tables Vol C 4.2.6.8 and 6.1.1.4'
O 0.0106 0.0060 3.0485 13.2771 2.2868 5.7011 1.5463 0.3239 0.8670 32.9089 0.2508 'International Tables Vol C 4.2.6.8 and 6.1.1.4'

loop_
_geom_angle_atom_site_label_1
_geom_angle_site_symmetry_1
_geom_angle_atom_site_label_2
_geom_angle_site_symmetry_2
_geom_angle_atom_site_label_3
_geom_angle_site_symmetry_3
_geom_angle
_geom_angle_publ_flag
C2 . O1 . H11 . 104.2 no
O1 . C2 . C3 . 109.84(13) yes
O1 . C2 . C22 . 109.09(13) yes
C3 . C2 . C22 . 111.89(13) yes
O1 . C2 . H21 . 109.0 no
C3 . C2 . H21 . 108.3 no
C22 . C2 . H21 . 108.7 no
C2 . C3 . N4 . 109.75(12) yes
C2 . C3 . C19 . 109.08(13) yes
N4 . C3 . C19 . 116.16(13) yes
C2 . C3 . H31 . 106.2 no
N4 . C3 . H31 . 107.0 no
C19 . C3 . H31 . 108.3 no
C3 . N4 . C5 . 113.84(12) yes
C3 . N4 . C12 . 112.32(12) yes
C5 . N4 . C12 . 111.33(13) yes
N4 . C5 . C6 . 111.13(13) yes
N4 . C5 . H51 . 105.9 no
C6 . C5 . H51 . 107.8 no
N4 . C5 . H52 . 110.4 no
C6 . C5 . H52 . 109.9 no
H51 . C5 . H52 . 111.6 no
C5 . C6 . C7 . 120.69(15) yes
C5 . C6 . C11 . 121.46(16) yes
C7 . C6 . C11 . 117.85(16) yes
C6 . C7 . C8 . 121.38(17) yes
C6 . C7 . H71 . 117.8 no
C8 . C7 . H71 . 120.8 no
C7 . C8 . C9 . 119.96(18) yes
C7 . C8 . H81 . 119.8 no
C9 . C8 . H81 . 120.3 no
C8 . C9 . C10 . 119.82(18) yes
C8 . C9 . H91 . 120.7 no
C10 . C9 . H91 . 119.4 no
C9 . C10 . C11 . 119.90(18) yes
C9 . C10 . H101 . 120.4 no
C11 . C10 . H101 . 119.7 no
C10 . C11 . C6 . 121.09(17) yes
C10 . C11 . H111 . 120.0 no
C6 . C11 . H111 . 118.9 no
N4 . C12 . C13 . 113.40(13) yes
N4 . C12 . H122 . 109.8 no
C13 . C12 . H122 . 110.1 no
N4 . C12 . H121 . 107.5 no
C13 . C12 . H121 . 107.1 no
H122 . C12 . H121 . 108.9 no
C12 . C13 . C14 . 121.13(15) yes
C12 . C13 . C18 . 120.59(15) yes
C14 . C13 . C18 . 118.09(16) yes
C13 . C14 . C15 . 120.65(16) yes
C13 . C14 . H141 . 119.9 no
C15 . C14 . H141 . 119.5 no
C14 . C15 . C16 . 120.72(16) yes
C14 . C15 . H151 . 118.9 no
C16 . C15 . H151 . 120.3 no
C15 . C16 . C17 . 119.27(17) yes
C15 . C16 . H161 . 120.2 no
C17 . C16 . H161 . 120.5 no
C16 . C17 . C18 . 120.01(17) yes
C16 . C17 . H171 . 119.2 no
C18 . C17 . H171 . 120.8 no
C13 . C18 . C17 . 121.23(16) yes
C13 . C18 . H181 . 118.3 no
C17 . C18 . H181 . 120.5 no
C3 . C19 . C20 . 109.79(14) yes
C3 . C19 . H192 . 108.2 no
C20 . C19 . H192 . 110.0 no
C3 . C19 . H191 . 110.1 no
C20 . C19 . H191 . 111.3 no
H192 . C19 . H191 . 107.3 no
C19 . C20 . C21 . 111.31(14) yes
C19 . C20 . H202 . 110.0 no
C21 . C20 . H202 . 109.1 no
C19 . C20 . H201 . 109.2 no
C21 . C20 . H201 . 107.9 no
H202 . C20 . H201 . 109.3 no
C20 . C21 . C22 . 111.62(14) yes
C20 . C21 . H211 . 108.9 no
C22 . C21 . H211 . 110.5 no
C20 . C21 . H212 . 107.9 no
C22 . C21 . H212 . 108.4 no
H211 . C21 . H212 . 109.4 no
C21 . C22 . C2 . 109.30(14) yes
C21 . C22 . O23 . 107.29(13) yes
C2 . C22 . O23 . 111.91(13) yes
C21 . C22 . H221 . 110.6 no
C2 . C22 . H221 . 108.2 no
O23 . C22 . H221 . 109.5 no
C22 . O23 . H231 . 107.3 no
C25 . O24 . H241 . 106.5 no
O24 . C25 . C26 . 110.75(13) yes
O24 . C25 . C45 . 108.38(13) yes
C26 . C25 . C45 . 110.98(13) yes
O24 . C25 . H251 . 108.4 no
C26 . C25 . H251 . 109.1 no
C45 . C25 . H251 . 109.2 no
C25 . C26 . N27 . 110.33(13) yes
C25 . C26 . C42 . 109.01(13) yes
N27 . C26 . C42 . 116.12(13) yes
C25 . C26 . H261 . 105.8 no
N27 . C26 . H261 . 106.6 no
C42 . C26 . H261 . 108.5 no
C26 . N27 . C28 . 114.04(12) yes
C26 . N27 . C35 . 111.75(13) yes
C28 . N27 . C35 . 109.33(12) yes
N27 . C28 . C29 . 112.03(13) yes
N27 . C28 . H282 . 110.1 no
C29 . C28 . H282 . 108.4 no
N27 . C28 . H281 . 107.7 no
C29 . C28 . H281 . 109.8 no
H282 . C28 . H281 . 108.8 no
C28 . C29 . C30 . 120.75(15) yes
C28 . C29 . C34 . 121.34(15) yes
C30 . C29 . C34 . 117.90(16) yes
C29 . C30 . C31 . 121.12(17) yes
C29 . C30 . H301 . 118.0 no
C31 . C30 . H301 . 120.9 no
C30 . C31 . C32 . 120.34(17) yes
C30 . C31 . H311 . 118.9 no
C32 . C31 . H311 . 120.7 no
C31 . C32 . C33 . 119.17(18) yes
C31 . C32 . H321 . 120.5 no
C33 . C32 . H321 . 120.3 no
C32 . C33 . C34 . 120.75(18) yes
C32 . C33 . H331 . 119.4 no
C34 . C33 . H331 . 119.9 no
C29 . C34 . C33 . 120.71(17) yes
C29 . C34 . H341 . 119.5 no
C33 . C34 . H341 . 119.8 no
N27 . C35 . C36 . 115.07(13) yes
N27 . C35 . H351 . 105.8 no
C36 . C35 . H351 . 107.8 no
N27 . C35 . H352 . 110.6 no
C36 . C35 . H352 . 109.0 no
H351 . C35 . H352 . 108.4 no
C35 . C36 . C37 . 122.55(15) yes
C35 . C36 . C41 . 118.35(15) yes
C37 . C36 . C41 . 118.90(15) yes
C36 . C37 . C38 . 120.27(17) yes
C36 . C37 . H371 . 119.2 no
C38 . C37 . H371 . 120.5 no
C37 . C38 . C39 . 120.21(17) yes
C37 . C38 . H381 . 119.6 no
C39 . C38 . H381 . 120.1 no
C38 . C39 . C40 . 119.65(17) yes
C38 . C39 . H391 . 119.5 no
C40 . C39 . H391 . 120.9 no
C39 . C40 . C41 . 120.21(17) yes
C39 . C40 . H401 . 119.8 no
C41 . C40 . H401 . 120.0 no
C40 . C41 . C36 . 120.75(17) yes
C40 . C41 . H411 . 119.4 no
C36 . C41 . H411 . 119.8 no
C26 . C42 . C43 . 110.76(14) yes
C26 . C42 . H421 . 108.7 no
C43 . C42 . H421 . 111.0 no
C26 . C42 . H422 . 109.1 no
C43 . C42 . H422 . 109.0 no
H421 . C42 . H422 . 108.2 no
C42 . C43 . C44 . 110.79(14) yes
C42 . C43 . H431 . 109.4 no
C44 . C43 . H431 . 108.4 no
C42 . C43 . H432 . 109.5 no
C44 . C43 . H432 . 109.2 no
H431 . C43 . H432 . 109.6 no
C43 . C44 . C45 . 111.26(14) yes
C43 . C44 . H442 . 109.1 no
C45 . C44 . H442 . 107.8 no
C43 . C44 . H441 . 109.4 no
C45 . C44 . H441 . 109.5 no
H442 . C44 . H441 . 109.8 no
C25 . C45 . C44 . 109.85(14) yes
C25 . C45 . O46 . 110.52(13) yes
C44 . C45 . O46 . 108.16(14) yes
C25 . C45 . H451 . 109.5 no
C44 . C45 . H451 . 109.3 no
O46 . C45 . H451 . 109.5 no
C45 . O46 . H461 . 109.0 no

loop_
_geom_bond_atom_site_label_1
_geom_bond_site_symmetry_1
_geom_bond_atom_site_label_2
_geom_bond_site_symmetry_2
_geom_bond_distance
_geom_bond_publ_flag
O1 . C2 . 1.4379(19) yes
O1 . H11 . 0.876 no
C2 . C3 . 1.526(2) yes
C2 . C22 . 1.517(2) yes
C2 . H21 . 1.017 no
C3 . N4 . 1.482(2) yes
C3 . C19 . 1.533(2) yes
C3 . H31 . 1.017 no
N4 . C5 . 1.477(2) yes
N4 . C12 . 1.467(2) yes
C5 . C6 . 1.511(2) yes
C5 . H51 . 1.004 no
C5 . H52 . 1.024 no
C6 . C7 . 1.384(2) yes
C6 . C11 . 1.388(2) yes
C7 . C8 . 1.386(3) yes
C7 . H71 . 0.970 no
C8 . C9 . 1.376(3) yes
C8 . H81 . 0.985 no
C9 . C10 . 1.377(3) yes
C9 . H91 . 0.972 no
C10 . C11 . 1.390(3) yes
C10 . H101 . 0.966 no
C11 . H111 . 0.976 no
C12 . C13 . 1.511(2) yes
C12 . H122 . 1.010 no
C12 . H121 . 1.013 no
C13 . C14 . 1.388(2) yes
C13 . C18 . 1.392(2) yes
C14 . C15 . 1.385(2) yes
C14 . H141 . 0.972 no
C15 . C16 . 1.377(3) yes
C15 . H151 . 0.967 no
C16 . C17 . 1.386(3) yes
C16 . H161 . 0.980 no
C17 . C18 . 1.380(3) yes
C17 . H171 . 0.981 no
C18 . H181 . 0.980 no
C19 . C20 . 1.535(2) yes
C19 . H192 . 0.999 no
C19 . H191 . 1.013 no
C20 . C21 . 1.529(2) yes
C20 . H202 . 1.003 no
C20 . H201 . 1.016 no
C21 . C22 . 1.524(2) yes
C21 . H211 . 1.007 no
C21 . H212 . 1.005 no
C22 . O23 . 1.427(2) yes
C22 . H221 . 1.021 no
O23 . H231 . 0.893 no
O24 . C25 . 1.4326(18) yes
O24 . H241 . 0.877 no
C25 . C26 . 1.529(2) yes
C25 . C45 . 1.522(2) yes
C25 . H251 . 1.016 no
C26 . N27 . 1.479(2) yes
C26 . C42 . 1.532(2) yes
C26 . H261 . 1.025 no
N27 . C28 . 1.476(2) yes
N27 . C35 . 1.468(2) yes
C28 . C29 . 1.510(2) yes
C28 . H282 . 1.008 no
C28 . H281 . 0.993 no
C29 . C30 . 1.391(2) yes
C29 . C34 . 1.388(2) yes
C30 . C31 . 1.385(3) yes
C30 . H301 . 0.987 no
C31 . C32 . 1.374(3) yes
C31 . H311 . 0.965 no
C32 . C33 . 1.379(3) yes
C32 . H321 . 0.975 no
C33 . C34 . 1.383(3) yes
C33 . H331 . 0.968 no
C34 . H341 . 0.971 no
C35 . C36 . 1.511(2) yes
C35 . H351 . 0.998 no
C35 . H352 . 1.008 no
C36 . C37 . 1.387(2) yes
C36 . C41 . 1.383(2) yes
C37 . C38 . 1.389(2) yes
C37 . H371 . 0.969 no
C38 . C39 . 1.383(3) yes
C38 . H381 . 0.975 no
C39 . C40 . 1.375(3) yes
C39 . H391 . 0.969 no
C40 . C41 . 1.385(2) yes
C40 . H401 . 0.974 no
C41 . H411 . 0.980 no
C42 . C43 . 1.528(2) yes
C42 . H421 . 0.999 no
C42 . H422 . 1.008 no
C43 . C44 . 1.523(2) yes
C43 . H431 . 1.004 no
C43 . H432 . 0.993 no
C44 . C45 . 1.520(2) yes
C44 . H442 . 1.000 no
C44 . H441 . 1.008 no
C45 . O46 . 1.429(2) yes
C45 . H451 . 1.010 no
O46 . H461 . 0.882 no

loop_
_geom_hbond_atom_site_label_D
_geom_hbond_site_symmetry_D
_geom_hbond_atom_site_label_H
_geom_hbond_site_symmetry_H
_geom_hbond_atom_site_label_A
_geom_hbond_site_symmetry_A
_geom_hbond_angle_DHA
_geom_hbond_distance_DH
_geom_hbond_distance_HA
_geom_hbond_distance_DA
_geom_hbond_publ_flag
C2 . H21 . O23 4_465 177 1.02 2.39 3.405(3) yes
C25 . H251 . O46 4_465 154 1.02 2.47 3.417(3) yes
C28 . H281 . O46 4_465 165 0.99 2.36 3.325(3) yes
O23 . H231 . O24 4_565 169 0.89 1.91 2.791(3) yes
O46 . H461 . O1 . 169 0.88 1.93 2.796(3) yes
O1 . H11 . N4 . 122 0.88 2.20 2.772(3) yes
